data_7012643
loop_
_publ_author_name
'Hazell, Alan'
'Hazell, Rita'
'McKenzie, Christine J.'
'Nielsen, Lars Preuss'

_publ_section_title
;
 Stepwise construction of mono-, di- and tri-nuclear 2 ? 1, 1 ? 2, 2 ?
 3 ligand ? mixed-metal complexes using a bis-tridentate bridging
 ligand
;
_journal_issue 11
_journal_name_full 'Dalton Transactions'
_journal_page_first 2203
_journal_paper_doi 10.1039/b212624a
_journal_year 2003
_chemical_formula_sum 'C60 H80 B4 Cu2 F28 N12 O12 P2 Ru'
_chemical_formula_weight 2026.81
_chemical_name_common
; 
(Cu2Ru(tpbd)2(H2O)4)(BF4)4(PF6)2,8H2O
;
_chemical_name_systematic
;                                   
?                   
;
_space_group_IT_number 15
_symmetry_cell_setting monoclinic
_symmetry_space_group_name_Hall '-C 2yc'
_symmetry_space_group_name_H-M 'C 1 2/c 1'
_atom_type_scat_source IntTabIV
_cell_angle_alpha 90.000
_cell_angle_beta 132.337(4)
_cell_angle_gamma 90.000
_cell_formula_units_Z 4
_cell_length_a 30.059(6)
_cell_length_b 17.996(4)
_cell_length_c 20.338(4)
_cell_measurement_reflns_used 8192
_cell_measurement_temperature 120
_cell_measurement_theta_max 19.5
_cell_measurement_theta_min 2.3
_cell_volume 8132(3)
_computing_cell_refinement 'SAINT (Siemens, 1995)'
_computing_data_collection 'SMART (Siemens, 1995)'
_computing_data_reduction 'SAINT (Siemens, 1995)'
_computing_molecular_graphics
;                                   
ORTEP-III (Burnett & Johnson,  1996), KRYSTAL                     
;
_computing_publication_material KRYSTAL
_computing_structure_refinement 'modified ORFLS(1962), KRYSTAL'
_computing_structure_solution
;                                   
SIR97 (Altomare et al., 1997 ), KRYSTAL                            
;
_diffrn_ambient_temperature 120
_diffrn_measurement_device 'Siemens SMART CCD diffractometer'
_diffrn_measurement_method '\w rotation scans with narrow frames'
_diffrn_radiation_monochromator graphite
_diffrn_radiation_source 'x-ray tube'
_diffrn_radiation_type 'Mo K\a'
_diffrn_radiation_wavelength 0.71073
_diffrn_reflns_av_R_equivalents 0.132
_diffrn_reflns_limit_h_max 37
_diffrn_reflns_limit_h_min -19
_diffrn_reflns_limit_k_max 20
_diffrn_reflns_limit_k_min -22
_diffrn_reflns_limit_l_max 25
_diffrn_reflns_limit_l_min -26
_diffrn_reflns_number 55898
_diffrn_reflns_reduction_process 55898
_diffrn_reflns_theta_max 27.5
_diffrn_reflns_theta_min 2.3
_exptl_absorpt_coefficient_mu 0.868
_exptl_absorpt_correction_T_max 0.90
_exptl_absorpt_correction_T_min 0.73
_exptl_absorpt_correction_type integration
_exptl_absorpt_process_details 'XPREP, 1995'
_exptl_crystal_colour green
_exptl_crystal_density_diffrn 1.655
_exptl_crystal_density_meas ?
_exptl_crystal_density_method .
_exptl_crystal_description needle
_exptl_crystal_F_000 4096
_exptl_crystal_size_max 0.44
_exptl_crystal_size_mid 0.14
_exptl_crystal_size_min 0.13
_refine_diff_density_max 1.5(2)
_refine_diff_density_min -1.9(2)
_refine_ls_extinction_method none
_refine_ls_goodness_of_fit_ref 2.22
_refine_ls_hydrogen_treatment constr
_refine_ls_matrix_type full
_refine_ls_number_constraints 0
_refine_ls_number_parameters 348
_refine_ls_number_reflns 5037
_refine_ls_number_restraints 0
_refine_ls_R_factor_gt 0.21
_refine_ls_shift/su_max 0.0011
_refine_ls_shift/su_mean 0.0001
_refine_ls_structure_factor_coef F
_refine_ls_weighting_details
;                                   
w= 1/{8.0+[\s~cs~(F^2^)+1.10F^2^]^1/2^- |F|}^2^  
;
_refine_ls_weighting_scheme calc
_refine_ls_wR_factor_ref 0.28
_reflns_number_gt 5037
_reflns_number_total 9297
_reflns_threshold_expression I>3\s(I)
_cod_data_source_file b212624a.txt
_cod_data_source_block rucu-3a'
_cod_depositor_comments
;
The following automatic conversions were performed:

'_atom_site_thermal_displace_type' tag value 'Uij' was replaced with
'Uani' value 22 times.

Automatic conversion script
Id: cif_fix_values 1646 2011-03-28 12:23:43Z adriana 
;
_cod_original_sg_symbol_H-M 'C 2/c'
_cod_database_code 7012643

loop_
_symmetry_equiv_pos_as_xyz
+x,+y,+z
+x,-y,1/2+z
-x,-y,-z
-x,+y,1/2-z
1/2+x,1/2+y,+z
1/2+x,1/2-y,1/2+z
1/2-x,1/2-y,-z
1/2-x,1/2+y,1/2-z

loop_
_atom_site_aniso_label
_atom_site_aniso_U_11
_atom_site_aniso_U_22
_atom_site_aniso_U_33
_atom_site_aniso_U_12
_atom_site_aniso_U_13
_atom_site_aniso_U_23
Ru 0.017(1) 0.028(2) 0.013(1) 0.000 0.010(1) 0.000
Cu 0.049(3) 0.052(3) 0.044(2) -0.005(2) 0.030(2) -0.004(2)
P1 0.079(8) 0.070(8) 0.059(7) -0.016(7) 0.045(6) -0.003(6)
F1 0.114(20) 0.085(18) 0.040(12) 0.014(15) 0.039(13) 0.015(12)
F2 0.043(12) 0.103(20) 0.080(15) -0.026(13) 0.022(12) -0.054(14)
F3 0.093(17) 0.074(16) 0.038(11) 0.007(13) 0.034(12) 0.012(11)
F4 0.053(13) 0.110(20) 0.057(13) -0.036(13) 0.018(11) 0.011(13)
F5 0.092(18) 0.167(27) 0.084(16) -0.033(18) 0.076(16) -0.002(17)
F6 0.107(18) 0.080(16) 0.049(12) -0.028(14) 0.058(13) -0.024(11)
F7 0.292(48) 0.290(49) 0.084(20) 0.236(43) 0.130(28) 0.102(26)
F8 0.102(23) 0.105(24) 0.346(54) 0.013(19) 0.143(32) 0.119(30)
F9 0.161(30) 0.080(20) 0.132(25) 0.012(19) 0.101(24) -0.028(18)
F10 0.132(25) 0.066(17) 0.157(26) 0.036(16) 0.107(23) 0.049(17)
F11 0.289(54) 0.273(55) 0.073(21) 0.230(48) -0.002(28) -0.038(27)
F12 0.114(29) 0.363(70) 0.122(28) 0.012(37) 0.069(25) 0.092(38)
F13 0.278(57) 0.218(50) 0.057(19) -0.102(43) 0.054(28) 0.013(25)
F14 0.146(26) 0.119(23) 0.040(13) 0.067(20) 0.028(15) -0.002(14)
O1 0.049(14) 0.061(17) 0.059(14) 0.023(12) 0.035(13) 0.030(13)
O2 0.042(13) 0.045(14) 0.055(14) -0.010(11) 0.029(12) -0.005(11)
O4 0.234(45) 0.130(32) 0.106(26) 0.069(30) 0.136(32) 0.009(23)
O5 0.302(61) 0.154(38) 0.191(42) 0.004(39) 0.224(48) 0.011(33)
O6 0.134(43) 0.55(15) 0.218(55) 0.025(57) 0.032(40) -0.295(74)

loop_
_atom_site_label
_atom_site_fract_x
_atom_site_fract_y
_atom_site_fract_z
_atom_site_U_iso_or_equiv
_atom_site_thermal_displace_type
Ru 0.0000 0.0170(2) 0.2500 0.019(3) Uani
Cu 0.1573(2) 0.3148(2) 0.1400(3) 0.050(5) Uani
P1 0.3282(5) 0.3980(7) 0.3145(7) 0.071(13) Uani
F1 0.3760(12) 0.343(1) 0.388(1) 0.091(29) Uani
F2 0.2804(9) 0.338(1) 0.263(2) 0.091(27) Uani
F3 0.2769(10) 0.459(1) 0.236(1) 0.077(26) Uani
F4 0.3766(9) 0.461(1) 0.357(1) 0.089(25) Uani
F5 0.3497(11) 0.374(2) 0.260(2) 0.100(34) Uani
F6 0.3082(10) 0.416(1) 0.366(1) 0.074(28) Uani
F7 0.1354(20) -0.284(3) 0.014(2) 0.219(68) Uani
F8 0.1473(14) -0.399(2) -0.024(3) 0.190(71) Uani
F9 0.1025(15) -0.310(2) -0.115(2) 0.122(49) Uani
F10 0.1896(13) -0.300(1) -0.024(2) 0.110(46) Uani
F11 0.1723(23) -0.327(3) 0.384(2) 0.313(74) Uani
F12 0.0713(17) -0.290(3) 0.303(2) 0.208(64) Uani
F13 0.1245(24) -0.226(3) 0.336(2) 0.233(75) Uani
F14 0.1013(14) -0.311(2) 0.243(1) 0.130(37) Uani
O1 0.1670(10) 0.380(1) 0.072(1) 0.057(27) Uani
O2 0.0562(9) 0.318(1) 0.023(1) 0.051(24) Uani
N1 -0.0241(10) 0.094(1) 0.147(1) 0.031(5) Uiso
N2 0.1771(11) 0.246(1) 0.243(2) 0.044(7) Uiso
N11 -0.0057(9) -0.059(1) 0.168(1) 0.022(5) Uiso
N21 -0.0922(10) 0.026(1) 0.170(1) 0.034(6) Uiso
N31 0.1757(11) 0.221(1) 0.109(2) 0.041(6) Uiso
N41 0.1520(15) 0.385(2) 0.199(2) 0.074(10) Uiso
C1 0.025(2) 0.135(2) 0.170(2) 0.057(10) Uiso
C2 0.026(2) 0.214(2) 0.170(2) 0.051(9) Uiso
C3 0.080(2) 0.253(2) 0.200(2) 0.055(9) Uiso
C4 0.127(1) 0.211(2) 0.215(2) 0.030(6) Uiso
C5 0.117(1) 0.138(2) 0.198(2) 0.038(7) Uiso
C6 0.069(1) 0.098(2) 0.178(2) 0.038(7) Uiso
C12 0.010(1) -0.127(2) 0.183(2) 0.036(7) Uiso
C13 0.009(1) -0.175(2) 0.124(2) 0.045(8) Uiso
C14 -0.018(2) -0.146(2) 0.040(2) 0.055(9) Uiso
C15 -0.039(1) -0.074(2) 0.020(2) 0.039(7) Uiso
C16 -0.034(1) -0.029(2) 0.082(2) 0.038(7) Uiso
C17 -0.055(1) 0.043(2) 0.066(2) 0.028(6) Uiso
C22 -0.134(1) -0.021(2) 0.161(2) 0.048(8) Uiso
C23 -0.183(1) 0.002(2) 0.119(2) 0.045(8) Uiso
C24 -0.214(1) 0.061(2) 0.073(2) 0.043(8) Uiso
C25 -0.172(1) 0.114(1) 0.082(2) 0.025(6) Uiso
C26 -0.115(1) 0.090(2) 0.124(2) 0.035(7) Uiso
C27 -0.071(1) 0.140(2) 0.131(2) 0.049(8) Uiso
C32 0.158(2) 0.203(2) 0.031(2) 0.056(9) Uiso
C33 0.172(2) 0.141(2) 0.018(3) 0.069(11) Uiso
C34 0.201(2) 0.089(2) 0.077(2) 0.056(9) Uiso
C35 0.223(2) 0.105(2) 0.159(2) 0.060(10) Uiso
C36 0.207(1) 0.169(2) 0.175(2) 0.039(7) Uiso
C37 0.226(1) 0.199(2) 0.261(2) 0.049(9) Uiso
C42 0.134(2) 0.465(3) 0.171(3) 0.107(17) Uiso
C43 0.138(2) 0.522(3) 0.224(4) 0.115(18) Uiso
C44 0.152(2) 0.494(2) 0.306(2) 0.063(10) Uiso
C45 0.174(2) 0.423(2) 0.333(2) 0.056(9) Uiso
C46 0.175(2) 0.375(2) 0.287(2) 0.052(9) Uiso
C47 0.202(4) 0.295(4) 0.318(4) 0.243(44) Uiso
B1 0.147(2) -0.324(3) -0.029(3) 0.051(10) Uiso
B2 0.125(3) -0.298(4) 0.319(4) 0.076(15) Uiso
O3 0.353(1) 0.182(1) 0.336(2) 0.062(7) Uiso
O4 0.244(2) -0.338(2) 0.560(2) 0.139(66) Uani
O5 0.045(2) -0.398(2) 0.391(3) 0.168(94) Uani
O6 0.025(2) -0.442(5) -0.169(4) 0.37(11) Uani
H2 -0.008 0.242 0.150 0.06 Uiso
H3 0.084 0.305 0.210 0.07 Uiso
H5 0.145 0.111 0.199 0.05 Uiso
H6 0.067 0.046 0.171 0.05 Uiso
H12 0.025 -0.148 0.237 0.04 Uiso
H13 0.024 -0.224 0.141 0.05 Uiso
H14 -0.021 -0.176 -0.001 0.07 Uiso
H15 -0.056 -0.053 -0.036 0.05 Uiso
H17a -0.050 0.065 0.029 0.03 Uiso
H17b -0.096 0.041 0.036 0.03 Uiso
H22 -0.123 -0.068 0.187 0.06 Uiso
H23 -0.207 -0.032 0.120 0.05 Uiso
H24 -0.256 0.068 0.039 0.05 Uiso
H25 -0.185 0.163 0.059 0.03 Uiso
H27a -0.092 0.166 0.076 0.06 Uiso
H27b -0.053 0.174 0.178 0.06 Uiso
H32 0.133 0.238 -0.017 0.07 Uiso
H33 0.161 0.133 -0.038 0.08 Uiso
H34 0.207 0.041 0.063 0.07 Uiso
H35 0.249 0.071 0.207 0.07 Uiso
H37a 0.234 0.158 0.298 0.06 Uiso
H37b 0.261 0.229 0.291 0.06 Uiso
H42 0.119 0.479 0.114 0.13 Uiso
H43 0.132 0.573 0.209 0.14 Uiso
H44 0.146 0.524 0.338 0.08 Uiso
H45 0.191 0.408 0.391 0.07 Uiso
H47a 0.244 0.298 0.354 0.29 Uiso
H47b 0.194 0.275 0.352 0.29 Uiso

loop_
_geom_angle_atom_site_label_1
_geom_angle_atom_site_label_2
_geom_angle_atom_site_label_3
_geom_angle
_geom_angle_site_symmetry_1
_geom_angle_site_symmetry_2
_geom_angle_site_symmetry_3
N1 Ru N11 81.5(8) . . .
N1 Ru N21 77.9(9) . . .
N1 Ru N1 101.4(12) . . 4_555
N1 Ru N11 169.2(8) . . 4_555
N1 Ru N21 96.5(9) . . 4_555
N11 Ru N21 94.2(8) . . .
N11 Ru N11 97.6(12) . . 4_555
N11 Ru N21 91.5(8) . . 4_555
N21 Ru N21 171.4(14) . . 4_555
N2 Cu N31 82.7(10) . . .
N2 Cu N41 81.2(13) . . .
O1 Cu N2 161.9(10) . . .
O2 Cu N2 109.4(9) . . .
F2 Cu N2 83.3(9) . . .
N31 Cu N41 163.2(13) . . .
O1 Cu N31 94.3(10) . . .
O2 Cu N31 98.5(9) . . .
F2 Cu N31 85.6(9) . . .
O1 Cu N41 99.6(13) . . .
O2 Cu N41 91.4(12) . . .
F2 Cu N41 87.8(12) . . .
O1 Cu O2 88.7(9) . . .
F2 Cu O1 78.7(9) . . .
F2 Cu O2 167.0(8) . . .
C1 N1 C27 114.1(26) . . .
C1 N1 C17 113.5(23) . . .
Ru N1 C1 114.6(20) . . .
C17 N1 C27 107.4(22) . . .
Ru N1 C27 103.1(17) . . .
Ru N1 C17 103.1(15) . . .
C4 N2 C47 111.5(21) . . .
C4 N2 C37 117.9(26) . . .
Cu N2 C4 111.0(19) . . .
C37 N2 C47 110.7(20) . . .
Cu N2 C47 106.1(14) . . .
Cu N2 C37 98.2(18) . . .
C12 N11 C16 117.0(23) . . .
Ru N11 C12 129.4(19) . . .
Ru N11 C16 113.6(17) . . .
C22 N21 C26 114.5(25) . . .
Ru N21 C26 113.7(19) . . .
Ru N21 C22 131.5(20) . . .
C32 N31 C36 117.2(28) . . .
Cu N31 C32 127.4(24) . . .
Cu N31 C36 115.2(20) . . .
C42 N41 C46 109.6(34) . . .
Cu N41 C46 124.0(27) . . .
Cu N41 C42 125.6(30) . . .
N1 C1 C6 119.6(31) . . .
C2 C1 C6 116.6(33) . . .
N1 C1 C2 122.9(32) . . .
C1 C2 C3 119.4(32) . . .
C2 C3 C4 119.2(31) . . .
C2 C3 C4 119.2(31) . . .
N2 C4 C5 123.4(28) . . .
C3 C4 C5 116.9(28) . . .
N2 C4 C3 119.7(28) . . .
C4 C5 C6 124.9(29) . . .
C1 C6 C5 121.0(30) . . .
N11 C12 C13 126.1(27) . . .
C12 C13 C14 116.8(30) . . .
C13 C14 C15 119.0(32) . . .
C14 C15 C16 120.7(29) . . .
C15 C16 C17 124.2(27) . . .
N11 C16 C17 115.7(25) . . .
N11 C16 C15 120.1(26) . . .
N1 C17 C16 117.2(23) . . .
N21 C22 C23 117.2(34) . . .
C22 C23 C24 139(4) . . .
C23 C24 C25 107.2(27) . . .
C24 C25 C26 118.1(26) . . .
N21 C26 C25 123.2(26) . . .
N21 C26 C27 115.5(26) . . .
C25 C26 C27 121.1(27) . . .
N1 C27 C26 109.6(26) . . .
N31 C32 C33 122(4) . . .
C32 C33 C34 124(4) . . .
C33 C34 C35 116(4) . . .
C34 C35 C36 121(4) . . .
N31 C36 C35 118.9(29) . . .
C35 C36 C37 130.0(30) . . .
N31 C36 C37 110.6(26) . . .
N2 C37 C36 112.0(25) . . .
N41 C42 C43 124(5) . . .
C42 C43 C44 115(5) . . .
C43 C44 C45 117(4) . . .
C44 C45 C46 124(4) . . .
N41 C46 C45 128(4) . . .
C45 C46 C47 124.8(30) . . .
N41 C46 C47 107.4(27) . . .
N2 C47 C46 111.9(16) . . .
F1 P1 F2 92.5(15) . . .
F2 P1 F6 90.5(14) . . .
F2 P1 F4 172.7(15) . . .
F2 P1 F5 87.7(14) . . .
F2 P1 F3 88.6(14) . . .
F1 P1 F6 90.3(14) . . .
F1 P1 F4 90.8(14) . . .
F1 P1 F5 87.8(15) . . .
F1 P1 F3 178.6(14) . . .
F4 P1 F6 96.1(14) . . .
F5 P1 F6 177.3(16) . . .
F3 P1 F6 88.8(13) . . .
F4 P1 F5 85.9(14) . . .
F3 P1 F4 88.1(13) . . .
F3 P1 F5 93.1(13) . . .
F9 B1 F10 95(4) . . .
F7 B1 F10 117(5) . . .
F8 B1 F10 111(4) . . .
F7 B1 F9 108(4) . . .
F8 B1 F9 103(4) . . .
F7 B1 F8 119(5) . . .
F11 B2 F14 123(6) . . .
F11 B2 F13 111(6) . . .
F11 B2 F12 127(6) . . .
F13 B2 F14 114(5) . . .
F12 B2 F14 97(5) . . .
F12 B2 F13 76(4) . . .
C1 C2 H2 120 . . .
C3 C2 H2 120 . . .
C4 C3 H3 120 . . .
C2 C3 H3 120 . . .
C4 C5 H5 118 . . .
C6 C5 H5 118 . . .
C1 C6 H6 119 . . .
C5 C6 H6 119 . . .
N11 C12 H12 118 . . .
C13 C12 H12 118 . . .
C14 C13 H13 122 . . .
C12 C13 H13 122 . . .
C15 C14 H14 121 . . .
C13 C14 H14 120 . . .
C14 C15 H15 120 . . .
C16 C15 H15 120 . . .
H17a C17 H17b 110 . . .
C16 C17 H17a 108 . . .
N1 C17 H17a 108 . . .
C16 C17 H17b 108 . . .
N1 C17 H17b 108 . . .
C23 C22 H22 121 . . .
N21 C22 H22 121 . . .
C22 C23 H23 110 . . .
C24 C23 H23 110 . . .
C23 C24 H24 126 . . .
C25 C24 H24 126 . . .
C26 C25 H25 121 . . .
C24 C25 H25 121 . . .
H27a C27 H27b 110 . . .
N1 C27 H27b 109 . . .
C26 C27 H27b 109 . . .
N1 C27 H27a 109 . . .
C26 C27 H27a 109 . . .
C33 C32 H32 119 . . .
N31 C32 H32 119 . . .
C34 C33 H33 118 . . .
C32 C33 H33 118 . . .
C33 C34 H34 122 . . .
C35 C34 H34 122 . . .
C36 C35 H35 120 . . .
C34 C35 H35 120 . . .
H37a C37 H37b 110 . . .
N2 C37 H37a 109 . . .
C36 C37 H37a 109 . . .
N2 C37 H37b 109 . . .
C36 C37 H37b 109 . . .
C43 C42 H42 118 . . .
N41 C42 H42 118 . . .
C42 C43 H43 123 . . .
C44 C43 H43 123 . . .
C45 C44 H44 121 . . .
C43 C44 H44 121 . . .
C46 C45 H45 118 . . .
C44 C45 H45 118 . . .
H47a C47 H47b 109 . . .
N2 C47 H47a 109 . . .
C46 C47 H47a 109 . . .
N2 C47 H47b 109 . . .
C46 C47 H47b 109 . . .

loop_
_geom_bond_atom_site_label_1
_geom_bond_atom_site_label_2
_geom_bond_distance
_geom_bond_site_symmetry_1
_geom_bond_site_symmetry_2
Ru N1 2.176(23) . .
Ru N11 2.064(21) . .
Ru N21 2.068(22) . .
Cu N2 2.148(26) . .
Cu N31 2.005(26) . .
Cu N41 1.818(34) . .
Cu O1 1.970(23) . .
Cu O2 2.271(21) . .
Cu F2 2.767(20) . .
N1 C1 1.421(41) . .
N1 C27 1.470(39) . .
N1 C17 1.535(33) . .
N2 C4 1.355(36) . .
N2 C47 1.461(26) . .
N2 C37 1.510(41) . .
N11 C12 1.286(35) . .
N11 C16 1.435(33) . .
N21 C26 1.346(36) . .
N21 C22 1.419(39) . .
N31 C32 1.312(40) . .
N31 C36 1.370(37) . .
N41 C46 1.429(44) . .
N41 C42 1.51(6) . .
C1 C6 1.391(45) . .
C1 C2 1.431(49) . .
C2 C3 1.476(47) . .
C3 C4 1.432(43) . .
C4 C5 1.340(40) . .
C5 C6 1.403(40) . .
C12 C13 1.441(41) . .
C13 C14 1.409(43) . .
C14 C15 1.385(45) . .
C15 C16 1.418(39) . .
C16 C17 1.380(39) . .
C22 C23 1.157(40) . .
C23 C24 1.302(41) . .
C24 C25 1.475(40) . .
C25 C26 1.375(37) . .
C26 C27 1.524(43) . .
C32 C33 1.29(5) . .
C33 C34 1.294(49) . .
C34 C35 1.368(47) . .
C35 C36 1.347(45) . .
C36 C37 1.546(43) . .
C42 C43 1.44(7) . .
C43 C44 1.50(6) . .
C44 C45 1.380(49) . .
C45 C46 1.281(45) . .
C46 C47 1.568(35) . .
P1 F2 1.522(23) . .
P1 F1 1.544(24) . .
P1 F6 1.561(23) . .
P1 F4 1.570(23) . .
P1 F5 1.678(25) . .
P1 F3 1.679(23) . .
B1 F7 1.328(48) . .
B1 F8 1.35(5) . .
B1 F9 1.328(48) . .
B1 F10 1.304(48) . .
B2 F11 1.22(6) . .
B2 F12 1.43(6) . .
B2 F13 1.34(7) . .
B2 F14 1.23(6) . .
C2 H2 0.95 . .
C3 H3 0.95 . .
C5 H5 0.95 . .
C6 H6 0.95 . .
C12 H12 0.95 . .
C13 H13 0.95 . .
C14 H14 0.95 . .
C15 H15 0.95 . .
C17 H17a 0.95 . .
C17 H17b 0.95 . .
C22 H22 0.95 . .
C23 H23 0.95 . .
C24 H24 0.95 . .
C25 H25 0.95 . .
C27 H27b 0.95 . .
C27 H27a 0.95 . .
C32 H32 0.95 . .
C33 H33 0.95 . .
C34 H34 0.95 . .
C35 H35 0.95 . .
C37 H37a 0.95 . .
C37 H37b 0.95 . .
C42 H42 0.95 . .
C43 H43 0.95 . .
C44 H44 0.95 . .
C45 H45 0.95 . .
C47 H47a 0.95 . .
C47 H47b 0.95 . .
